data_1529520
loop_
_publ_author_name
'Abrahams, S.C.'
'Bernstein, J.L.'
'Eisenmann, E.T.'
'Liminga, R.'

_publ_section_title
;
 Piezoelectric K Co (Au (C N)2)3: Room temperature crystal structure of
 cobalt-hardened gold electrodeposition process component
;
_journal_name_full 'Journal of Chemical Physics'
_journal_page_first 4585
_journal_page_last 4590
_journal_volume 73
_journal_year 1980
_chemical_formula_sum 'C6 Au3 Co K N6'
_chemical_name_systematic 'K Co (Au (C N)2)3'
_space_group_IT_number 149
_symmetry_space_group_name_Hall 'P 3 2'
_symmetry_space_group_name_H-M 'P 3 1 2'
_cell_angle_alpha 90
_cell_angle_beta 90
_cell_angle_gamma 120
_cell_formula_units_Z 1
_cell_length_a 6.82802
_cell_length_b 6.82802
_cell_length_c 7.80807
_cell_volume 315.256
_citation_journal_id_ASTM JCPSA6
_cod_data_source_file Abrahams_JCPSA6_1980_715.cif
_cod_data_source_block C6Au3Co1K1N6
_cod_original_cell_volume 315.2564
_cod_original_formula_sum 'C6 Au3 Co1 K1 N6'
_cod_database_code 1529520

loop_
_symmetry_equiv_pos_as_xyz
x,y,z
-y,x-y,z
-x+y,-x,z
-y,-x,-z
x,x-y,-z
-x+y,y,-z

loop_
_atom_site_label
_atom_site_type_symbol
_atom_site_fract_x
_atom_site_fract_y
_atom_site_fract_z
_atom_site_occupancy
_atom_site_U_iso_or_equiv
C1 C+2 0.987 0.65 0.2149 1 0.0
N1 N-3 0.995 0.752 0.3341 1 0.0
Co1 Co+2 0 0 0.5 1 0.0
Au1 Au+1 0.9918 0.4959 0 1 0.0
K1 K+1 0.3333 0.6667 0.5 1 0.0
